data_1523752
loop_
_publ_author_name
'Grin', Yu.'
'Burkhardt, U.'
'Ellner, M.'
'Peters, K.'

_publ_section_title
;
 Crystal structure of orthorhombic Co4 Al13
;
_journal_name_full 'Journal of Alloys Compd.'
_journal_page_first 243
_journal_page_last 247
_journal_volume 206
_journal_year 1994
_chemical_formula_sum 'Al13 Co4'
_space_group_IT_number 31
_symmetry_space_group_name_Hall 'P 2ac -2'
_symmetry_space_group_name_H-M 'P m n 21'
_cell_angle_alpha 90
_cell_angle_beta 90
_cell_angle_gamma 90
_cell_formula_units_Z 6
_cell_length_a 8.158
_cell_length_b 12.342
_cell_length_c 14.452
_cell_volume 1455.115
_citation_journal_id_ASTM JALCEU
_cod_data_source_file Grin_JALCEU_1994_879.cif
_cod_data_source_block Al13Co4
_cod_database_code 1523752

loop_
_symmetry_equiv_pos_as_xyz
x,y,z
-x+1/2,-y,z+1/2
-x,y,z
x+1/2,-y,z+1/2

loop_
_atom_site_label
_atom_site_type_symbol
_atom_site_fract_x
_atom_site_fract_y
_atom_site_fract_z
_atom_site_occupancy
_atom_site_U_iso_or_equiv
Al25 Al 0.2244 0.2946 0.7352 1 0.0
Co4 Co 0 0.772 0.3167 1 0.0
Al16 Al 0 0.1047 0.238 1 0.0
Al14 Al 0 0.5986 0.2149 1 0.0
Al17 Al 0 0.4179 0.5881 1 0.0
Al6 Al 0 0.8113 0.1564 1 0.0
Co9 Co 0.2257 0.9099 0.7346 1 0.0
Al22 Al 0.2251 0.981 0.0935 1 0.0
Al4 Al 0 0.9085 0.4431 1 0.0
Al24 Al 0.2259 0.5885 0.5422 1 0.0
Al19 Al 0.2138 0.902 0.2831 1 0.0
Co3 Co 0 0.1977 0.825 1 0.0
Al7 Al 0 0.8092 0.836 1 0.0
Al3 Al 0 0.9053 0.6226 1 0.0
Co2 Co 0 0.0901 0.5114 1 0.0
Co1 Co 0 0.8978 0 1 0.0
Al18 Al 0.2135 0.2138 0.0996 1 0.0
Co5 Co 0 0.5986 0.8248 1 0.0
Al15 Al 0 0.7111 0.9668 1 0.0
Al9 Al 0 0.407 0.852 1 0.0
Co7 Co 0 0.7309 0.518 1 0.0
Al26 Al 0.2291 0.422 0.4252 1 0.0
Al21 Al 0.2534 0.255 0.9172 1 0.0
Al13 Al 0 0.5271 0.0054 1 0.0
Al10 Al 0 0.401 0.1491 1 0.0
Al20 Al 0.2401 0.0829 0.4088 1 0.0
Al1 Al 0 0.9945 0.8151 1 0.0
Al2 Al 0 0.0914 0.9569 1 0.0
Al5 Al 0 0.1394 0.6728 1 0.0
Co8 Co 0 0.2877 0.0076 1 0.0
Al11 Al 0 0.6837 0.6749 1 0.0
Al27 Al 0.2133 0.5174 0.7338 1 0.0
Al12 Al 0 0.59 0.396 1 0.0
Co6 Co 0 0.4119 0.3137 1 0.0
Al28 Al 0.2319 0.2763 0.2849 1 0.0
Co10 Co 0.2181 0.5969 0.0984 1 0.0
Al8 Al 0 0.252 0.414 1 0.0
Al23 Al 0.2214 0.2229 0.55 1 0.0
